data_2231907
loop_
_publ_author_name
'Pansuriya, Pramod'
'Naidu, Hariska'
'Friedrich, Holger B.'
'Maguire, Glenn E. M.'

_publ_section_title
;
 1,1'-(Propane-1,3-diyl)bis(3-phenylurea)
;
_journal_coeditor_code HG5067
_journal_issue 10
_journal_name_full 'Acta Crystallographica Section E'
_journal_page_first o2552
_journal_paper_doi 10.1107/S1600536811035343
_journal_volume 67
_journal_year 2011
_chemical_formula_iupac 'C17 H20 N4 O2'
_chemical_formula_moiety 'C17 H20 N4 O2'
_chemical_formula_sum 'C17 H20 N4 O2'
_chemical_formula_weight 312.37
_chemical_melting_point 504
_chemical_name_systematic
;
1,1'-(Propane-1,3-diyl)bis(3-phenylurea)
;
_space_group_IT_number 15
_symmetry_cell_setting monoclinic
_symmetry_space_group_name_Hall '-C 2yc'
_symmetry_space_group_name_H-M 'C 1 2/c 1'
_atom_sites_solution_hydrogens geom
_atom_sites_solution_primary direct
_atom_sites_solution_secondary difmap
_audit_creation_method SHELXL-97
_cell_angle_alpha 90.00
_cell_angle_beta 98.957(4)
_cell_angle_gamma 90.00
_cell_formula_units_Z 4
_cell_length_a 33.811(7)
_cell_length_b 4.5980(10)
_cell_length_c 9.891(2)
_cell_measurement_reflns_used 1930
_cell_measurement_temperature 173(2)
_cell_measurement_theta_max 28.52
_cell_measurement_theta_min 2.44
_cell_volume 1518.9(6)
_computing_cell_refinement 'SAINT (Bruker, 2006)'
_computing_data_collection 'APEX2 (Bruker, 2006)'
_computing_data_reduction 'SAINT (Bruker, 2006)'
_computing_molecular_graphics 'OLEX2 (Dolomanov <i>et al.</i>, 2009)'
_computing_publication_material 'SHELXL97 (Sheldrick, 2008)'
_computing_structure_refinement 'SHELXL97 (Sheldrick, 2008)'
_computing_structure_solution 'SHELXS97 (Sheldrick, 2008)'
_diffrn_ambient_temperature 173(2)
_diffrn_measured_fraction_theta_full 0.999
_diffrn_measured_fraction_theta_max 0.999
_diffrn_measurement_device_type 'Bruker Kappa DUO APEXII'
_diffrn_measurement_method '0.5\% \f scans and \w scans'
_diffrn_radiation_monochromator graphite
_diffrn_radiation_source 'fine-focus sealed tube'
_diffrn_radiation_type MoK\a
_diffrn_radiation_wavelength 0.71073
_diffrn_reflns_av_R_equivalents 0.0419
_diffrn_reflns_av_sigmaI/netI 0.0186
_diffrn_reflns_limit_h_max 44
_diffrn_reflns_limit_h_min -44
_diffrn_reflns_limit_k_max 6
_diffrn_reflns_limit_k_min 0
_diffrn_reflns_limit_l_max 13
_diffrn_reflns_limit_l_min 0
_diffrn_reflns_number 1930
_diffrn_reflns_theta_full 28.52
_diffrn_reflns_theta_max 28.52
_diffrn_reflns_theta_min 2.44
_diffrn_standards_decay_% 0
_diffrn_standards_interval_count 0
_diffrn_standards_interval_time 0
_diffrn_standards_number 0
_exptl_absorpt_coefficient_mu 0.093
_exptl_absorpt_correction_T_max 0.9982
_exptl_absorpt_correction_T_min 0.9552
_exptl_absorpt_correction_type multi-scan
_exptl_absorpt_process_details '(TWINABS; Sheldrick, 2007)'
_exptl_crystal_colour colourless
_exptl_crystal_density_diffrn 1.366
_exptl_crystal_density_method 'not measured'
_exptl_crystal_description plate
_exptl_crystal_F_000 664
_exptl_crystal_size_max 0.50
_exptl_crystal_size_mid 0.21
_exptl_crystal_size_min 0.02
_refine_diff_density_max 0.270
_refine_diff_density_min -0.188
_refine_ls_extinction_coef 0
_refine_ls_extinction_method none
_refine_ls_goodness_of_fit_ref 1.051
_refine_ls_hydrogen_treatment mixed
_refine_ls_matrix_type full
_refine_ls_number_parameters 114
_refine_ls_number_reflns 1930
_refine_ls_number_restraints 0
_refine_ls_restrained_S_all 1.051
_refine_ls_R_factor_all 0.0356
_refine_ls_R_factor_gt 0.0327
_refine_ls_shift/su_max 0.001
_refine_ls_shift/su_mean 0.000
_refine_ls_structure_factor_coef Fsqd
_refine_ls_weighting_details 'calc w=1/[\s^2^(Fo^2^)+(0.0565P)^2^+0.4485P] where P=(Fo^2^+2Fc^2^)/3'
_refine_ls_weighting_scheme calc
_refine_ls_wR_factor_gt 0.0899
_refine_ls_wR_factor_ref 0.0924
_reflns_number_gt 1811
_reflns_number_total 1930
_reflns_threshold_expression I>2sigma(I)
_cod_data_source_file hg5067.cif
_cod_data_source_block I
_cod_original_sg_symbol_H-M 'C 2/c'
_cod_database_code 2231907
_cod_database_fobs_code 2231907

loop_
_symmetry_equiv_pos_as_xyz
'x, y, z'
'-x, y, -z+1/2'
'x+1/2, y+1/2, z'
'-x+1/2, y+1/2, -z+1/2'
'-x, -y, -z'
'x, -y, z-1/2'
'-x+1/2, -y+1/2, -z'
'x+1/2, -y+1/2, z-1/2'

loop_
_atom_site_type_symbol
_atom_site_label
_atom_site_fract_x
_atom_site_fract_y
_atom_site_fract_z
_atom_site_U_iso_or_equiv
_atom_site_adp_type
_atom_site_calc_flag
_atom_site_refinement_flags
_atom_site_occupancy
_atom_site_symmetry_multiplicity
O O1 0.42150(2) 0.94129(16) 0.45600(10) 0.0258(2) Uani d . 1 1
N N1 0.39232(3) 0.5132(2) 0.37683(12) 0.0243(2) Uani d . 1 1
H H1N 0.3915(4) 0.335(4) 0.3917(18) 0.035(4) Uiso d . 1 1
N N2 0.44667(3) 0.5183(2) 0.54828(11) 0.0228(2) Uani d . 1 1
H H2N 0.4448(5) 0.331(4) 0.5513(17) 0.039(5) Uiso d . 1 1
C C1 0.36029(3) 0.6418(2) 0.28699(11) 0.0204(2) Uani d . 1 1
C C2 0.36739(3) 0.8527(3) 0.19350(13) 0.0243(2) Uani d . 1 1
H H2 0.3940 0.9150 0.1897 0.029 Uiso calc R 1 1
C C3 0.33567(4) 0.9726(3) 0.10557(14) 0.0285(3) Uani d . 1 1
H H3 0.3405 1.1188 0.0423 0.034 Uiso calc R 1 1
C C4 0.29688(4) 0.8801(3) 0.10954(14) 0.0297(3) Uani d . 1 1
H H4 0.2752 0.9631 0.0494 0.036 Uiso calc R 1 1
C C5 0.28992(4) 0.6679(3) 0.20069(14) 0.0303(3) Uani d . 1 1
H H5 0.2633 0.6025 0.2023 0.036 Uiso calc R 1 1
C C6 0.32140(4) 0.5478(3) 0.29065(14) 0.0267(3) Uani d . 1 1
H H6 0.3164 0.4026 0.3541 0.032 Uiso calc R 1 1
C C7 0.42011(3) 0.6716(2) 0.46010(12) 0.0194(2) Uani d . 1 1
C C8 0.47434(3) 0.6748(2) 0.64875(13) 0.0247(3) Uani d . 1 1
H H8A 0.4590 0.8079 0.6998 0.030 Uiso calc R 1 1
H H8B 0.4921 0.7951 0.6007 0.030 Uiso calc R 1 1
C C9 0.5000 0.4779(3) 0.7500 0.0195(3) Uani d S 1 2
H H9B 0.4829 0.3523 0.7980 0.023 Uiso calc PR 0.50 1
H H9A 0.5171 0.3523 0.7020 0.023 Uiso calc PR 0.50 1

loop_
_atom_site_aniso_label
_atom_site_aniso_U_11
_atom_site_aniso_U_22
_atom_site_aniso_U_33
_atom_site_aniso_U_12
_atom_site_aniso_U_13
_atom_site_aniso_U_23
O1 0.0313(4) 0.0117(4) 0.0306(4) 0.0004(3) -0.0070(4) -0.0002(3)
N1 0.0283(4) 0.0126(4) 0.0281(5) -0.0010(4) -0.0078(4) 0.0011(4)
N2 0.0262(4) 0.0130(4) 0.0260(5) -0.0007(3) -0.0057(4) 0.0003(4)
C1 0.0240(5) 0.0158(5) 0.0195(5) 0.0011(4) -0.0025(4) -0.0027(4)
C2 0.0259(5) 0.0235(5) 0.0228(6) -0.0003(4) 0.0018(4) 0.0003(5)
C3 0.0366(6) 0.0261(6) 0.0215(5) 0.0016(5) 0.0008(5) 0.0045(5)
C4 0.0295(6) 0.0282(6) 0.0277(6) 0.0056(5) -0.0073(5) -0.0024(5)
C5 0.0239(5) 0.0311(6) 0.0343(7) -0.0022(4) -0.0010(5) -0.0025(5)
C6 0.0291(5) 0.0237(5) 0.0256(6) -0.0042(4) -0.0005(5) 0.0014(5)
C7 0.0225(5) 0.0149(4) 0.0201(5) 0.0004(4) 0.0006(4) -0.0007(4)
C8 0.0273(5) 0.0148(5) 0.0280(6) -0.0005(4) -0.0086(5) -0.0002(4)
C9 0.0205(6) 0.0147(6) 0.0216(7) 0.000 -0.0023(6) 0.000

loop_
_atom_type_symbol
_atom_type_description
_atom_type_scat_dispersion_real
_atom_type_scat_dispersion_imag
_atom_type_scat_source
C C 0.0033 0.0016 'International Tables Vol C Tables 4.2.6.8 and 6.1.1.4'
H H 0.0000 0.0000 'International Tables Vol C Tables 4.2.6.8 and 6.1.1.4'
N N 0.0061 0.0033 'International Tables Vol C Tables 4.2.6.8 and 6.1.1.4'
O O 0.0106 0.0060 'International Tables Vol C Tables 4.2.6.8 and 6.1.1.4'

loop_
_geom_angle_atom_site_label_1
_geom_angle_atom_site_label_2
_geom_angle_atom_site_label_3
_geom_angle_site_symmetry_1
_geom_angle
C7 N1 C1 . 122.95(9)
C7 N1 H1N . 117.3(11)
C1 N1 H1N . 118.5(11)
C7 N2 C8 . 118.57(9)
C7 N2 H2N . 119.8(11)
C8 N2 H2N . 121.1(11)
C2 C1 C6 . 119.85(11)
C2 C1 N1 . 120.98(11)
C6 C1 N1 . 119.15(11)
C3 C2 C1 . 119.95(11)
C3 C2 H2 . 120.0
C1 C2 H2 . 120.0
C4 C3 C2 . 120.25(13)
C4 C3 H3 . 119.9
C2 C3 H3 . 119.9
C5 C4 C3 . 119.78(11)
C5 C4 H4 . 120.1
C3 C4 H4 . 120.1
C4 C5 C6 . 120.65(12)
C4 C5 H5 . 119.7
C6 C5 H5 . 119.7
C1 C6 C5 . 119.51(13)
C1 C6 H6 . 120.2
C5 C6 H6 . 120.2
O1 C7 N2 . 121.22(10)
O1 C7 N1 . 122.76(10)
N2 C7 N1 . 116.02(9)
N2 C8 C9 . 113.49(9)
N2 C8 H8A . 108.9
C9 C8 H8A . 108.9
N2 C8 H8B . 108.9
C9 C8 H8B . 108.9
H8A C8 H8B . 107.7
C8 C9 C8 2_656 106.78(12)
C8 C9 H9B 2_656 110.4
C8 C9 H9B . 110.4
C8 C9 H9A 2_656 110.4
C8 C9 H9A . 110.4
H9B C9 H9A . 108.6

loop_
_geom_bond_atom_site_label_1
_geom_bond_atom_site_label_2
_geom_bond_site_symmetry_2
_geom_bond_distance
O1 C7 . 1.2416(13)
N1 C7 . 1.3607(14)
N1 C1 . 1.4187(14)
N1 H1N . 0.833(19)
N2 C7 . 1.3492(14)
N2 C8 . 1.4463(14)
N2 H2N . 0.862(19)
C1 C2 . 1.3866(17)
C1 C6 . 1.3898(17)
C2 C3 . 1.3857(16)
C2 H2 . 0.9500
C3 C4 . 1.3850(19)
C3 H3 . 0.9500
C4 C5 . 1.373(2)
C4 H4 . 0.9500
C5 C6 . 1.3909(17)
C5 H5 . 0.9500
C6 H6 . 0.9500
C8 C9 . 1.5180(14)
C8 H8A . 0.9900
C8 H8B . 0.9900
C9 C8 2_656 1.5180(14)
C9 H9B . 0.9900
C9 H9A . 0.9900

loop_
_geom_hbond_atom_site_label_D
_geom_hbond_atom_site_label_H
_geom_hbond_atom_site_label_A
_geom_hbond_site_symmetry_A
_geom_hbond_distance_DH
_geom_hbond_distance_HA
_geom_hbond_distance_DA
_geom_hbond_angle_DHA
N1 H1N O1 1_545 0.834(18) 2.124(18) 2.8742(14) 149.7(13)
N2 H2N O1 1_545 0.864(18) 2.119(18) 2.8904(14) 148.4(15)

loop_
_geom_torsion_atom_site_label_1
_geom_torsion_atom_site_label_2
_geom_torsion_atom_site_label_3
_geom_torsion_atom_site_label_4
_geom_torsion_site_symmetry_4
_geom_torsion
C7 N1 C1 C2 . 53.70(18)
C7 N1 C1 C6 . -128.16(14)
C6 C1 C2 C3 . 1.05(18)
N1 C1 C2 C3 . 179.18(11)
C1 C2 C3 C4 . -0.77(19)
C2 C3 C4 C5 . -0.2(2)
C3 C4 C5 C6 . 1.0(2)
C2 C1 C6 C5 . -0.34(19)
N1 C1 C6 C5 . -178.50(11)
C4 C5 C6 C1 . -0.7(2)
C8 N2 C7 O1 . 6.54(18)
C8 N2 C7 N1 . -173.82(12)
C1 N1 C7 O1 . -6.0(2)
C1 N1 C7 N2 . 174.39(12)
C7 N2 C8 C9 . 174.67(10)
N2 C8 C9 C8 2_656 -177.37(13)
